data_4331877
loop_
_publ_author_name
'Berlinguette, Curtis P.'
'Miyaji, Taichi'
'Zhang, Yugen'
'Holm, R. H.'

_publ_section_title
;
 Precursors to Clusters with the Topology of the PNCluster of
 Nitrogenase:&#x00A0; Edge-Bridged Double Cubane Clusters
 [(Tp)2Mo2Fe6S8L4]z:&#x00A0; Synthesis, Structures, and Electron Transfer
 Series
;
_journal_issue 5
_journal_name_full 'Inorganic Chemistry'
_journal_page_first 1997
_journal_page_last 2007
_journal_paper_doi 10.1021/ic051770k
_journal_volume 45
_journal_year 2006
_chemical_formula_moiety 'C82 H164 B2 Fe6 Mo2 N28 S8'
_chemical_formula_sum 'C82 H148 B2 Fe6 Mo2 N28 S8'
_chemical_formula_weight 2347.47
_chemical_name_common 'EBDC-Cl 3-'
_chemical_name_systematic
; 
 ? 
;
_space_group_IT_number 15
_symmetry_cell_setting monoclinic
_symmetry_space_group_name_Hall '-C 2yc'
_symmetry_space_group_name_H-M 'C 1 2/c 1'
_atom_sites_solution_hydrogens geom
_atom_sites_solution_primary direct
_atom_sites_solution_secondary difmap
_audit_creation_method SHELXL-97
_cell_angle_alpha 90.00
_cell_angle_beta 101.7(2)
_cell_angle_gamma 90.00
_cell_formula_units_Z 4
_cell_length_a 17.38(4)
_cell_length_b 19.10(6)
_cell_length_c 33.68(8)
_cell_measurement_reflns_used 38419
_cell_measurement_temperature 193(2)
_cell_measurement_theta_max 15.593
_cell_measurement_theta_min 2.212
_cell_volume 10948(5)
_computing_cell_refinement 'Bruker SMART'
_computing_data_collection 'Bruker SMART'
_computing_data_reduction 'Bruker SAINT'
_computing_molecular_graphics 'Bruker SHELXTL'
_computing_publication_material 'Bruker SHELXTL'
_computing_structure_refinement 'SHELXL-97 (Sheldrick, 1997)'
_computing_structure_solution 'SHELXS-97 (Sheldrick, 1990)'
_diffrn_ambient_temperature 193(2)
_diffrn_measured_fraction_theta_full 0.975
_diffrn_measured_fraction_theta_max 0.975
_diffrn_measurement_device_type 'CCD area detector'
_diffrn_measurement_method 'phi and omega scans'
_diffrn_radiation_monochromator graphite
_diffrn_radiation_source 'fine-focus sealed tube'
_diffrn_radiation_type MoK\a
_diffrn_radiation_wavelength 0.71073
_diffrn_reflns_av_R_equivalents 0.0761
_diffrn_reflns_av_sigmaI/netI 0.0950
_diffrn_reflns_limit_h_max 23
_diffrn_reflns_limit_h_min -14
_diffrn_reflns_limit_k_max 25
_diffrn_reflns_limit_k_min -25
_diffrn_reflns_limit_l_max 34
_diffrn_reflns_limit_l_min -43
_diffrn_reflns_number 38419
_diffrn_reflns_theta_full 28.23
_diffrn_reflns_theta_max 28.23
_diffrn_reflns_theta_min 1.24
_exptl_absorpt_coefficient_mu 1.198
_exptl_absorpt_correction_T_max 0.7226
_exptl_absorpt_correction_T_min 0.7004
_exptl_absorpt_correction_type multi-scan
_exptl_absorpt_process_details SADABS
_exptl_crystal_colour black
_exptl_crystal_density_diffrn 1.416
_exptl_crystal_density_method 'not measured'
_exptl_crystal_description needle
_exptl_crystal_F_000 4864
_exptl_crystal_size_max 0.32
_exptl_crystal_size_mid 0.29
_exptl_crystal_size_min 0.29
_refine_diff_density_max 2.176
_refine_diff_density_min -0.811
_refine_diff_density_rms 0.258
_refine_ls_extinction_method none
_refine_ls_goodness_of_fit_ref 1.075
_refine_ls_hydrogen_treatment mixed
_refine_ls_matrix_type full
_refine_ls_number_parameters 588
_refine_ls_number_reflns 13187
_refine_ls_number_restraints 4
_refine_ls_restrained_S_all 1.088
_refine_ls_R_factor_all 0.1336
_refine_ls_R_factor_gt 0.0771
_refine_ls_shift/su_max 1.935
_refine_ls_shift/su_mean 0.014
_refine_ls_structure_factor_coef Fsqd
_refine_ls_weighting_details 'calc w=1/[\s^2^(Fo^2^)+(0.0889P)^2^+0.0000P] where P=(Fo^2^+2Fc^2^)/3'
_refine_ls_weighting_scheme calc
_refine_ls_wR_factor_gt 0.1678
_refine_ls_wR_factor_ref 0.1967
_reflns_number_gt 8046
_reflns_number_total 13187
_reflns_threshold_expression >2sigma(I)
_cod_data_source_file ic051770ksup1.cif
_cod_data_source_block (TBA)4(10)
_cod_original_cell_volume 10950(50)
_cod_original_sg_symbol_H-M C2/c
_cod_database_code 4331877

loop_
_symmetry_equiv_pos_as_xyz
'x, y, z'
'-x, y, -z+1/2'
'x+1/2, y+1/2, z'
'-x+1/2, y+1/2, -z+1/2'
'-x, -y, -z'
'x, -y, z-1/2'
'-x+1/2, -y+1/2, -z'
'x+1/2, -y+1/2, z-1/2'

loop_
_atom_site_label
_atom_site_type_symbol
_atom_site_fract_x
_atom_site_fract_y
_atom_site_fract_z
_atom_site_U_iso_or_equiv
_atom_site_adp_type
_atom_site_occupancy
_atom_site_symmetry_multiplicity
_atom_site_calc_flag
_atom_site_refinement_flags
Mo1 Mo 0.20384(3) 0.16955(2) 0.331286(14) 0.01867(12) Uani 1 1 d .
Fe1 Fe 0.07701(5) 0.16501(4) 0.26895(2) 0.02258(19) Uani 1 1 d .
Fe2 Fe 0.07070(5) 0.10066(4) 0.33791(3) 0.0246(2) Uani 1 1 d .
Fe3 Fe 0.06705(5) 0.23483(4) 0.33536(3) 0.0248(2) Uani 1 1 d .
S3 S 0.13923(9) 0.17165(8) 0.38769(4) 0.0257(3) Uani 1 1 d .
S4 S -0.03731(8) 0.16460(9) 0.30047(4) 0.0280(3) Uani 1 1 d .
S2 S 0.14502(9) 0.26360(8) 0.29069(5) 0.0245(3) Uani 1 1 d .
S1 S 0.14966(9) 0.07016(8) 0.29398(5) 0.0256(3) Uani 1 1 d .
N6 N 0.3704(3) 0.1698(3) 0.30632(15) 0.0272(11) Uani 1 1 d .
N3 N 0.2926(3) 0.0994(3) 0.36858(16) 0.0291(12) Uani 1 1 d .
N5 N 0.2929(3) 0.1686(3) 0.29082(15) 0.0256(10) Uani 1 1 d .
N1 N 0.2879(3) 0.2481(3) 0.36443(15) 0.0265(11) Uani 1 1 d .
N4 N 0.3703(3) 0.1109(3) 0.37286(17) 0.0333(13) Uani 1 1 d .
N2 N 0.3669(3) 0.2405(3) 0.36808(16) 0.0303(12) Uani 1 1 d .
N11 N 0.0085(3) -0.0093(3) 0.38974(17) 0.0373(13) Uani 1 1 d .
C9 C 0.4102(4) 0.1686(3) 0.2755(2) 0.0327(14) Uani 1 1 d .
H9 H 0.4658 0.1691 0.2786 0.039 Uiso 1 1 calc R
C8 C 0.3573(4) 0.1667(3) 0.2391(2) 0.0315(14) Uani 1 1 d .
H8 H 0.3680 0.1654 0.2125 0.038 Uiso 1 1 calc R
B1 B 0.4015(4) 0.1744(4) 0.3528(2) 0.0342(17) Uani 1 1 d .
H1A H 0.460(4) 0.176(3) 0.359(2) 0.041 Uiso 1 1 calc .
C7 C 0.2844(4) 0.1672(3) 0.25014(18) 0.0291(13) Uani 1 1 d .
H7 H 0.2353 0.1666 0.2315 0.035 Uiso 1 1 calc R
N10 N 0.0283(4) 0.0195(3) 0.3625(2) 0.0480(16) Uani 1 1 d .
N1B N 0.0061(4) 0.2025(3) 0.48165(18) 0.0465(16) Uani 1 1 d .
C6B C -0.1038(5) 0.1333(5) 0.4347(2) 0.059(2) Uani 1 1 d .
H6B1 H -0.1414 0.1483 0.4515 0.070 Uiso 1 1 calc R
H6B2 H -0.0818 0.0874 0.4450 0.070 Uiso 1 1 calc R
C6 C 0.4097(5) 0.0582(4) 0.3960(2) 0.049(2) Uani 1 1 d .
H6 H 0.4653 0.0535 0.4031 0.059 Uiso 1 1 calc R
C13B C 0.0686(5) 0.2540(4) 0.4772(2) 0.048(2) Uani 1 1 d .
H13A H 0.0430 0.2951 0.4621 0.058 Uiso 1 1 calc R
H13B H 0.1027 0.2323 0.4603 0.058 Uiso 1 1 calc R
C3 C 0.4033(4) 0.2993(4) 0.3848(2) 0.0383(17) Uani 1 1 d .
H3 H 0.4583 0.3076 0.3908 0.046 Uiso 1 1 calc R
C2 C 0.3469(5) 0.3442(4) 0.3916(2) 0.0417(18) Uani 1 1 d .
H2 H 0.3544 0.3898 0.4029 0.050 Uiso 1 1 calc R
C5B C -0.0390(4) 0.1858(4) 0.4383(2) 0.0425(18) Uani 1 1 d .
H5B1 H -0.0615 0.2300 0.4256 0.051 Uiso 1 1 calc R
H5B2 H -0.0008 0.1687 0.4224 0.051 Uiso 1 1 calc R
C1 C 0.2757(4) 0.3097(3) 0.3786(2) 0.0342(15) Uani 1 1 d .
H1 H 0.2255 0.3283 0.3799 0.041 Uiso 1 1 calc R
C5 C 0.3577(5) 0.0141(4) 0.4073(2) 0.052(2) Uani 1 1 d .
H5 H 0.3682 -0.0262 0.4240 0.062 Uiso 1 1 calc R
N12 N -0.0129(5) -0.0393(4) 0.4156(2) 0.067(2) Uani 1 1 d .
C4 C 0.2845(5) 0.0417(3) 0.3887(2) 0.0412(17) Uani 1 1 d .
H4 H 0.2354 0.0213 0.3903 0.049 Uiso 1 1 calc R
C14B C 0.1202(6) 0.2795(5) 0.5161(3) 0.069(3) Uani 1 1 d .
H14A H 0.0873 0.3011 0.5335 0.083 Uiso 1 1 calc R
H14B H 0.1486 0.2394 0.5309 0.083 Uiso 1 1 calc R
C1C C 0.4603(4) 0.3315(3) 0.2156(2) 0.0351(15) Uani 1 1 d .
H1C1 H 0.5009 0.3007 0.2082 0.042 Uiso 1 1 calc R
H1C2 H 0.4226 0.3012 0.2260 0.042 Uiso 1 1 calc R
N1C N 0.5000 0.3790(4) 0.2500 0.0310(17) Uani 1 2 d S
C3C C 0.3807(5) 0.3144(4) 0.1457(2) 0.0472(19) Uani 1 1 d .
H3C1 H 0.4226 0.2833 0.1399 0.057 Uiso 1 1 calc R
H3C2 H 0.3431 0.2850 0.1568 0.057 Uiso 1 1 calc R
C2C C 0.4172(5) 0.3668(4) 0.1778(2) 0.056(2) Uani 1 1 d .
H2C1 H 0.4542 0.3970 0.1668 0.067 Uiso 1 1 calc R
H2C2 H 0.3754 0.3970 0.1846 0.067 Uiso 1 1 calc R
C4C C 0.3385(7) 0.3463(5) 0.1066(3) 0.095(4) Uani 1 1 d .
H4C1 H 0.2965 0.3771 0.1119 0.142 Uiso 1 1 calc R
H4C2 H 0.3157 0.3091 0.0878 0.142 Uiso 1 1 calc R
H4C3 H 0.3757 0.3736 0.0946 0.142 Uiso 1 1 calc R
N1A N 0.0000 0.4559(4) 0.2500 0.0341(19) Uani 1 2 d S
N8 N -0.0043(4) 0.3409(3) 0.38290(19) 0.0457(16) Uani 1 1 d .
C5C C 0.5582(4) 0.4265(3) 0.2353(2) 0.0340(15) Uani 1 1 d .
H5C1 H 0.5849 0.4555 0.2584 0.041 Uiso 1 1 calc R
H5C2 H 0.5288 0.4584 0.2145 0.041 Uiso 1 1 calc R
N7 N 0.0231(4) 0.3188(3) 0.35760(19) 0.0462(16) Uani 1 1 d .
C1A C 0.0471(4) 0.5036(3) 0.2821(2) 0.0387(17) Uani 1 1 d .
H1A1 H 0.0834 0.5316 0.2693 0.046 Uiso 1 1 calc R
H1A2 H 0.0104 0.5366 0.2912 0.046 Uiso 1 1 calc R
C9B C 0.0408(5) 0.1367(4) 0.5024(2) 0.0467(19) Uani 1 1 d .
H9B1 H -0.0027 0.1055 0.5061 0.056 Uiso 1 1 calc R
H9B2 H 0.0710 0.1490 0.5297 0.056 Uiso 1 1 calc R
C10B C 0.0944(5) 0.0965(4) 0.4800(2) 0.0478(19) Uani 1 1 d .
H10A H 0.0643 0.0808 0.4533 0.057 Uiso 1 1 calc R
H10B H 0.1376 0.1273 0.4753 0.057 Uiso 1 1 calc R
C6C C 0.6205(5) 0.3886(4) 0.2174(3) 0.051(2) Uani 1 1 d .
H6C1 H 0.6403 0.3481 0.2347 0.061 Uiso 1 1 calc R
H6C2 H 0.5961 0.3705 0.1902 0.061 Uiso 1 1 calc R
C1B C -0.0488(6) 0.2306(5) 0.5081(3) 0.065(3) Uani 1 1 d .
H1B1 H -0.0172 0.2409 0.5354 0.078 Uiso 1 1 calc R
H1B2 H -0.0868 0.1933 0.5112 0.078 Uiso 1 1 calc R
C7B C -0.1466(5) 0.1258(5) 0.3908(3) 0.058(2) Uani 1 1 d .
H7B1 H -0.1073 0.1155 0.3740 0.069 Uiso 1 1 calc R
H7B2 H -0.1822 0.0849 0.3888 0.069 Uiso 1 1 calc R
C2A C 0.0946(4) 0.4673(4) 0.3189(2) 0.0464(19) Uani 1 1 d .
H2A1 H 0.1389 0.4416 0.3112 0.056 Uiso 1 1 calc R
H2A2 H 0.0611 0.4329 0.3294 0.056 Uiso 1 1 calc R
C5A C 0.0544(5) 0.4097(4) 0.2324(2) 0.059(3) Uani 1 1 d D
H5A1 H 0.0217 0.3782 0.2125 0.071 Uiso 1 1 calc R
H5A2 H 0.0831 0.3798 0.2546 0.071 Uiso 1 1 calc R
C12B C 0.1745(6) -0.0130(5) 0.4827(3) 0.066(3) Uani 1 1 d .
H12A H 0.2236 0.0104 0.4804 0.099 Uiso 1 1 calc R
H12B H 0.1436 -0.0228 0.4555 0.099 Uiso 1 1 calc R
H12C H 0.1865 -0.0571 0.4976 0.099 Uiso 1 1 calc R
C3A C 0.1264(5) 0.5204(4) 0.3519(2) 0.051(2) Uani 1 1 d .
H3A1 H 0.1593 0.5550 0.3411 0.061 Uiso 1 1 calc R
H3A2 H 0.0819 0.5458 0.3594 0.061 Uiso 1 1 calc R
C8C C 0.6671(5) 0.4960(5) 0.1873(3) 0.062(2) Uani 1 1 d .
H8C1 H 0.6380 0.4806 0.1607 0.093 Uiso 1 1 calc R
H8C2 H 0.7150 0.5205 0.1840 0.093 Uiso 1 1 calc R
H8C3 H 0.6342 0.5277 0.1996 0.093 Uiso 1 1 calc R
C4A C 0.1747(6) 0.4867(5) 0.3892(3) 0.075(3) Uani 1 1 d .
H4A1 H 0.1421 0.4533 0.4005 0.113 Uiso 1 1 calc R
H4A2 H 0.1940 0.5229 0.4095 0.113 Uiso 1 1 calc R
H4A3 H 0.2194 0.4621 0.3820 0.113 Uiso 1 1 calc R
C7C C 0.6883(5) 0.4349(4) 0.2137(3) 0.058(2) Uani 1 1 d .
H7C1 H 0.7137 0.4514 0.2411 0.069 Uiso 1 1 calc R
H7C2 H 0.7274 0.4067 0.2030 0.069 Uiso 1 1 calc R
C11B C 0.1280(6) 0.0338(5) 0.5051(3) 0.069(3) Uani 1 1 d .
H11A H 0.1624 0.0502 0.5305 0.083 Uiso 1 1 calc R
H11B H 0.0845 0.0066 0.5125 0.083 Uiso 1 1 calc R
C8B C -0.1931(7) 0.1870(6) 0.3733(3) 0.093(4) Uani 1 1 d .
H8B1 H -0.1576 0.2260 0.3708 0.140 Uiso 1 1 calc R
H8B2 H -0.2287 0.2008 0.3910 0.140 Uiso 1 1 calc R
H8B3 H -0.2237 0.1750 0.3464 0.140 Uiso 1 1 calc R
C6A C 0.1156(6) 0.4446(6) 0.2114(3) 0.089(4) Uani 1 1 d D
C2B C -0.0948(8) 0.2964(6) 0.4920(4) 0.108(5) Uani 1 1 d .
H2B1 H -0.1213 0.2885 0.4635 0.130 Uiso 1 1 calc R
H2B2 H -0.0575 0.3357 0.4925 0.130 Uiso 1 1 calc R
C3B C -0.1583(11) 0.3175(8) 0.5175(5) 0.147(7) Uani 1 1 d D
H3B1 H -0.1994 0.3477 0.5014 0.177 Uiso 1 1 calc R
H3B2 H -0.1834 0.2754 0.5264 0.177 Uiso 1 1 calc R
C16B C 0.1408(12) 0.3974(9) 0.4894(5) 0.228(13) Uani 1 1 d .
H16A H 0.1132 0.4193 0.5088 0.342 Uiso 1 1 calc R
H16B H 0.1033 0.3868 0.4643 0.342 Uiso 1 1 calc R
H16C H 0.1811 0.4295 0.4836 0.342 Uiso 1 1 calc R
C15B C 0.1783(7) 0.3323(6) 0.5068(3) 0.093(4) Uani 1 1 d .
H15A H 0.2164 0.3434 0.5321 0.112 Uiso 1 1 calc R
H15B H 0.2079 0.3115 0.4875 0.112 Uiso 1 1 calc R
N9 N -0.0320(7) 0.3662(6) 0.4077(3) 0.121(5) Uani 1 1 d .
C7A C 0.1629(8) 0.3642(7) 0.2022(3) 0.119(6) Uani 1 1 d D
C8A C 0.1971(10) 0.3964(11) 0.1749(5) 0.188(10) Uani 1 1 d D
C4B C -0.1153(12) 0.3535(12) 0.5504(8) 0.292(18) Uani 1 1 d D
H4B1 H -0.0665 0.3281 0.5611 0.438 Uiso 1 1 calc R
H4B2 H -0.1463 0.3574 0.5715 0.438 Uiso 1 1 calc R
H4B3 H -0.1028 0.4004 0.5417 0.438 Uiso 1 1 calc R

loop_
_atom_site_aniso_label
_atom_site_aniso_U_11
_atom_site_aniso_U_22
_atom_site_aniso_U_33
_atom_site_aniso_U_23
_atom_site_aniso_U_13
_atom_site_aniso_U_12
Mo1 0.0172(2) 0.0193(2) 0.0189(2) 0.0000(2) 0.00238(17) -0.0005(2)
Fe1 0.0169(4) 0.0290(4) 0.0213(4) 0.0000(4) 0.0028(3) -0.0002(4)
Fe2 0.0241(5) 0.0257(5) 0.0243(5) 0.0014(4) 0.0053(3) -0.0046(3)
Fe3 0.0239(5) 0.0260(5) 0.0248(5) 0.0007(4) 0.0058(3) 0.0034(4)
S3 0.0260(7) 0.0314(8) 0.0198(7) 0.0016(6) 0.0051(5) -0.0008(7)
S4 0.0196(7) 0.0428(9) 0.0215(7) 0.0029(7) 0.0042(5) -0.0008(7)
S2 0.0241(8) 0.0232(7) 0.0262(8) 0.0036(6) 0.0047(6) 0.0011(6)
S1 0.0260(8) 0.0228(7) 0.0274(8) -0.0045(6) 0.0040(6) -0.0026(6)
N6 0.018(2) 0.031(3) 0.033(3) 0.000(2) 0.006(2) 0.001(2)
N3 0.024(3) 0.030(3) 0.030(3) 0.002(2) -0.002(2) 0.001(2)
N5 0.021(2) 0.028(3) 0.028(3) -0.002(2) 0.0053(19) -0.001(2)
N1 0.021(3) 0.032(3) 0.025(3) -0.002(2) 0.000(2) -0.002(2)
N4 0.024(3) 0.039(3) 0.034(3) 0.005(2) 0.000(2) 0.007(2)
N2 0.022(3) 0.042(3) 0.025(3) -0.004(2) 0.001(2) -0.005(2)
N11 0.040(3) 0.037(3) 0.035(3) -0.007(3) 0.010(3) -0.013(3)
C9 0.023(3) 0.031(3) 0.048(4) -0.001(3) 0.017(3) 0.003(3)
C8 0.039(4) 0.026(3) 0.035(3) 0.001(3) 0.020(3) -0.001(3)
B1 0.016(3) 0.048(5) 0.035(4) -0.002(4) -0.003(3) 0.006(3)
C7 0.032(3) 0.032(3) 0.024(3) -0.004(3) 0.008(2) -0.001(3)
N10 0.063(4) 0.036(3) 0.048(4) 0.010(3) 0.018(3) -0.015(3)
N1B 0.063(4) 0.051(4) 0.030(3) 0.003(3) 0.020(3) 0.003(3)
C6B 0.062(6) 0.070(6) 0.045(5) 0.003(4) 0.015(4) -0.020(5)
C6 0.043(5) 0.057(5) 0.042(4) 0.011(4) -0.002(3) 0.017(4)
C13B 0.075(6) 0.042(4) 0.030(4) 0.000(3) 0.015(4) -0.017(4)
C3 0.039(4) 0.047(4) 0.027(3) -0.004(3) 0.002(3) -0.020(3)
C2 0.056(5) 0.038(4) 0.030(4) -0.008(3) 0.007(3) -0.012(3)
C5B 0.051(5) 0.056(5) 0.024(3) 0.000(3) 0.013(3) -0.005(3)
C1 0.037(4) 0.037(4) 0.030(4) -0.008(3) 0.011(3) -0.011(3)
C5 0.061(5) 0.038(4) 0.053(5) 0.013(4) 0.005(4) 0.019(4)
N12 0.082(6) 0.080(5) 0.042(4) 0.007(4) 0.017(4) -0.047(4)
C4 0.050(5) 0.029(4) 0.044(4) 0.008(3) 0.007(3) 0.004(3)
C14B 0.093(7) 0.058(6) 0.049(5) 0.001(4) -0.004(5) -0.024(5)
C1C 0.030(3) 0.033(3) 0.041(4) -0.003(3) 0.003(3) -0.009(3)
N1C 0.035(5) 0.021(4) 0.036(4) 0.000 0.007(3) 0.000
C3C 0.045(5) 0.046(5) 0.046(5) 0.000(3) 0.001(3) -0.011(3)
C2C 0.071(6) 0.029(4) 0.059(5) 0.014(4) -0.011(4) -0.016(4)
C4C 0.125(10) 0.082(8) 0.059(6) 0.017(6) -0.028(6) -0.035(7)
N1A 0.034(5) 0.019(4) 0.044(5) 0.000 -0.005(4) 0.000
N8 0.062(4) 0.039(4) 0.037(3) 0.007(3) 0.012(3) 0.025(3)
C5C 0.039(4) 0.030(3) 0.035(4) -0.003(3) 0.011(3) -0.011(3)
N7 0.064(4) 0.038(4) 0.042(4) 0.003(3) 0.021(3) 0.016(3)
C1A 0.043(4) 0.019(3) 0.047(4) 0.001(3) -0.009(3) 0.000(3)
C9B 0.071(6) 0.043(4) 0.028(4) 0.006(3) 0.015(4) -0.003(4)
C10B 0.060(5) 0.043(4) 0.037(4) -0.001(3) 0.002(4) -0.004(4)
C6C 0.048(5) 0.054(5) 0.055(5) -0.016(4) 0.020(4) -0.013(4)
C1B 0.079(7) 0.074(6) 0.052(5) -0.009(5) 0.038(5) 0.002(5)
C7B 0.061(6) 0.061(6) 0.055(5) -0.013(4) 0.018(4) -0.014(4)
C2A 0.049(5) 0.038(4) 0.045(5) -0.010(3) -0.010(3) -0.003(3)
C5A 0.062(6) 0.051(5) 0.052(5) -0.016(4) -0.019(4) 0.039(4)
C12B 0.078(7) 0.056(6) 0.066(6) 0.000(5) 0.019(5) 0.009(5)
C3A 0.050(5) 0.051(5) 0.049(5) -0.018(4) 0.005(4) -0.005(4)
C8C 0.063(6) 0.070(6) 0.060(6) 0.008(5) 0.030(4) 0.009(5)
C4A 0.105(8) 0.064(6) 0.045(5) 0.000(5) -0.010(5) -0.019(6)
C7C 0.054(5) 0.056(5) 0.068(6) -0.006(4) 0.022(4) -0.006(4)
C11B 0.098(8) 0.060(6) 0.056(6) 0.019(5) 0.031(5) 0.013(5)
C8B 0.088(8) 0.124(10) 0.058(7) 0.010(7) -0.010(6) 0.030(7)
C6A 0.079(7) 0.136(10) 0.059(6) 0.045(7) 0.030(5) 0.064(7)
C2B 0.155(13) 0.099(9) 0.095(9) 0.020(7) 0.085(9) 0.051(9)
C3B 0.24(2) 0.120(12) 0.106(12) -0.039(10) 0.083(13) 0.038(12)
C16B 0.30(3) 0.171(17) 0.160(18) 0.057(14) -0.081(17) -0.168(18)
C15B 0.121(10) 0.079(8) 0.067(7) -0.006(6) -0.009(6) -0.040(7)
N9 0.191(12) 0.129(8) 0.053(5) 0.027(6) 0.046(6) 0.116(8)
C7A 0.140(12) 0.141(12) 0.063(8) 0.030(8) -0.013(7) -0.081(10)
C8A 0.156(16) 0.22(2) 0.149(16) 0.094(15) -0.057(12) -0.093(14)
C4B 0.17(2) 0.35(4) 0.37(4) -0.25(3) 0.11(2) -0.03(2)

loop_
_atom_type_symbol
_atom_type_description
_atom_type_scat_dispersion_real
_atom_type_scat_dispersion_imag
_atom_type_scat_source
C C 0.0033 0.0016 'International Tables Vol C Tables 4.2.6.8 and 6.1.1.4'
H H 0.0000 0.0000 'International Tables Vol C Tables 4.2.6.8 and 6.1.1.4'
B B 0.0013 0.0007 'International Tables Vol C Tables 4.2.6.8 and 6.1.1.4'
N N 0.0061 0.0033 'International Tables Vol C Tables 4.2.6.8 and 6.1.1.4'
S S 0.1246 0.1234 'International Tables Vol C Tables 4.2.6.8 and 6.1.1.4'
Fe Fe 0.3463 0.8444 'International Tables Vol C Tables 4.2.6.8 and 6.1.1.4'
Mo Mo -1.6832 0.6857 'International Tables Vol C Tables 4.2.6.8 and 6.1.1.4'

loop_
_geom_angle_atom_site_label_1
_geom_angle_atom_site_label_2
_geom_angle_atom_site_label_3
_geom_angle
_geom_angle_site_symmetry_1
_geom_angle_site_symmetry_3
N3 Mo1 N1 79.3(3) . .
N3 Mo1 N5 81.7(2) . .
N1 Mo1 N5 81.3(2) . .
N3 Mo1 S2 162.32(15) . .
N1 Mo1 S2 86.6(3) . .
N5 Mo1 S2 85.74(18) . .
N3 Mo1 S1 88.4(3) . .
N1 Mo1 S1 163.04(14) . .
N5 Mo1 S1 85.46(17) . .
S2 Mo1 S1 103.0(2) . .
N3 Mo1 S3 86.9(2) . .
N1 Mo1 S3 87.5(2) . .
N5 Mo1 S3 165.23(14) . .
S2 Mo1 S3 103.23(14) . .
S1 Mo1 S3 103.57(13) . .
N3 Mo1 Fe2 99.6(2) . .
N1 Mo1 Fe2 140.28(17) . .
N5 Mo1 Fe2 138.27(17) . .
S2 Mo1 Fe2 98.09(19) . .
S1 Mo1 Fe2 53.08(12) . .
S3 Mo1 Fe2 52.93(14) . .
N3 Mo1 Fe3 139.58(18) . .
N1 Mo1 Fe3 99.0(2) . .
N5 Mo1 Fe3 138.46(17) . .
S2 Mo1 Fe3 53.03(13) . .
S1 Mo1 Fe3 97.91(18) . .
S3 Mo1 Fe3 52.79(15) . .
Fe2 Mo1 Fe3 56.45(18) . .
N3 Mo1 Fe1 140.86(18) . .
N1 Mo1 Fe1 138.94(17) . .
N5 Mo1 Fe1 94.7(2) . .
S2 Mo1 Fe1 52.37(13) . .
S1 Mo1 Fe1 52.50(11) . .
S3 Mo1 Fe1 100.1(2) . .
Fe2 Mo1 Fe1 58.42(15) . .
Fe3 Mo1 Fe1 58.15(15) . .
S2 Fe1 S1 109.2(2) . .
S2 Fe1 S4 111.15(13) . 2
S1 Fe1 S4 113.83(14) . 2
S2 Fe1 S4 106.27(12) . .
S1 Fe1 S4 106.08(13) . .
S4 Fe1 S4 109.9(2) 2 .
S2 Fe1 Fe3 54.95(13) . .
S1 Fe1 Fe3 102.47(18) . .
S4 Fe1 Fe3 143.65(11) 2 .
S4 Fe1 Fe3 55.43(15) . .
S2 Fe1 Fe2 102.37(17) . .
S1 Fe1 Fe2 54.78(13) . .
S4 Fe1 Fe2 146.34(11) 2 .
S4 Fe1 Fe2 55.51(15) . .
Fe3 Fe1 Fe2 58.01(18) . .
S2 Fe1 Mo1 55.66(11) . .
S1 Fe1 Mo1 55.69(13) . .
S4 Fe1 Mo1 144.48(13) 2 .
S4 Fe1 Mo1 105.6(2) . .
Fe3 Fe1 Mo1 60.80(15) . .
Fe2 Fe1 Mo1 60.63(16) . .
S2 Fe1 Fe1 123.42(11) . 2
S1 Fe1 Fe1 126.43(12) . 2
S4 Fe1 Fe1 57.30(19) 2 2
S4 Fe1 Fe1 52.59(16) . 2
Fe3 Fe1 Fe1 99.77(18) . 2
Fe2 Fe1 Fe1 101.48(19) . 2
Mo1 Fe1 Fe1 158.11(10) . 2
N10 Fe2 S1 113.3(3) . .
N10 Fe2 S3 110.0(3) . .
S1 Fe2 S3 109.43(17) . .
N10 Fe2 S4 107.8(3) . .
S1 Fe2 S4 107.51(18) . .
S3 Fe2 S4 108.7(2) . .
N10 Fe2 Fe3 142.4(2) . .
S1 Fe2 Fe3 104.29(8) . .
S3 Fe2 Fe3 55.88(13) . .
S4 Fe2 Fe3 57.11(11) . .
N10 Fe2 Fe1 145.0(2) . .
S1 Fe2 Fe1 54.16(15) . .
S3 Fe2 Fe1 104.98(19) . .
S4 Fe2 Fe1 57.67(16) . .
Fe3 Fe2 Fe1 60.80(9) . .
N10 Fe2 Mo1 144.6(2) . .
S1 Fe2 Mo1 55.68(15) . .
S3 Fe2 Mo1 56.47(15) . .
S4 Fe2 Mo1 107.60(19) . .
Fe3 Fe2 Mo1 61.82(10) . .
Fe1 Fe2 Mo1 60.95(18) . .
N7 Fe3 S2 112.2(2) . .
N7 Fe3 S3 109.1(2) . .
S2 Fe3 S3 109.14(17) . .
N7 Fe3 S4 109.3(3) . .
S2 Fe3 S4 107.84(17) . .
S3 Fe3 S4 109.2(2) . .
N7 Fe3 Fe2 143.4(2) . .
S2 Fe3 Fe2 104.37(7) . .
S3 Fe3 Fe2 56.03(11) . .
S4 Fe3 Fe2 57.42(13) . .
N7 Fe3 Fe1 145.4(2) . .
S2 Fe3 Fe1 54.16(15) . .
S3 Fe3 Fe1 105.42(19) . .
S4 Fe3 Fe1 57.91(16) . .
Fe2 Fe3 Fe1 61.19(10) . .
N7 Fe3 Mo1 142.9(2) . .
S2 Fe3 Mo1 55.57(15) . .
S3 Fe3 Mo1 56.47(16) . .
S4 Fe3 Mo1 107.8(2) . .
Fe2 Fe3 Mo1 61.73(9) . .
Fe1 Fe3 Mo1 61.04(18) . .
Fe3 S3 Fe2 68.1(2) . .
Fe3 S3 Mo1 70.74(16) . .
Fe2 S3 Mo1 70.60(15) . .
Fe1 S4 Fe3 122.96(16) 2 .
Fe1 S4 Fe2 125.66(16) 2 .
Fe3 S4 Fe2 65.5(2) . .
Fe1 S4 Fe1 70.1(2) 2 .
Fe3 S4 Fe1 66.66(15) . .
Fe2 S4 Fe1 66.82(16) . .
Fe1 S2 Fe3 70.90(12) . .
Fe1 S2 Mo1 72.0(2) . .
Fe3 S2 Mo1 71.40(14) . .
Fe1 S1 Fe2 71.07(13) . .
Fe1 S1 Mo1 71.8(2) . .
Fe2 S1 Mo1 71.24(13) . .
N5 N6 C9 109.2(5) . .
N5 N6 B1 120.7(5) . .
C9 N6 B1 130.1(5) . .
C4 N3 N4 106.9(5) . .
C4 N3 Mo1 131.3(5) . .
N4 N3 Mo1 121.8(4) . .
N6 N5 C7 106.8(5) . .
N6 N5 Mo1 121.4(4) . .
C7 N5 Mo1 131.7(4) . .
C1 N1 N2 107.5(5) . .
C1 N1 Mo1 130.7(5) . .
N2 N1 Mo1 121.3(4) . .
N3 N4 C6 108.4(6) . .
N3 N4 B1 121.1(5) . .
C6 N4 B1 130.5(6) . .
C3 N2 N1 109.0(6) . .
C3 N2 B1 130.0(6) . .
N1 N2 B1 121.0(5) . .
N12 N11 N10 177.4(8) . .
N6 C9 C8 109.2(6) . .
C9 C8 C7 104.0(6) . .
N2 B1 N4 107.7(6) . .
N2 B1 N6 107.8(5) . .
N4 B1 N6 108.5(6) . .
N5 C7 C8 110.7(6) . .
N11 N10 Fe2 152.4(6) . .
C13B N1B C9B 111.5(7) . .
C13B N1B C1B 112.3(7) . .
C9B N1B C1B 105.1(6) . .
C13B N1B C5B 106.3(5) . .
C9B N1B C5B 110.2(6) . .
C1B N1B C5B 111.5(7) . .
C5B C6B C7B 110.7(7) . .
C5 C6 N4 109.5(7) . .
N1B C13B C14B 116.1(7) . .
N2 C3 C2 107.6(6) . .
C3 C2 C1 105.9(7) . .
C6B C5B N1B 116.4(6) . .
N1 C1 C2 110.0(7) . .
C6 C5 C4 103.8(7) . .
N3 C4 C5 111.3(7) . .
C15B C14B C13B 110.0(8) . .
C2C C1C N1C 116.7(6) . .
C5C N1C C5C 106.4(7) . 2_655
C5C N1C C1C 112.1(4) . 2_655
C5C N1C C1C 109.8(4) 2_655 2_655
C5C N1C C1C 109.8(4) . .
C5C N1C C1C 112.1(4) 2_655 .
C1C N1C C1C 106.9(7) 2_655 .
C4C C3C C2C 114.7(7) . .
C1C C2C C3C 112.0(6) . .
C5A N1A C5A 107.8(9) 2 .
C5A N1A C1A 111.4(5) 2 .
C5A N1A C1A 110.0(4) . .
C5A N1A C1A 110.0(4) 2 2
C5A N1A C1A 111.4(5) . 2
C1A N1A C1A 106.3(7) . 2
N7 N8 N9 176.9(9) . .
N1C C5C C6C 114.9(6) . .
N8 N7 Fe3 146.4(6) . .
C2A C1A N1A 115.7(6) . .
N1B C9B C10B 114.8(6) . .
C11B C10B C9B 109.1(7) . .
C7C C6C C5C 112.8(7) . .
N1B C1B C2B 115.1(7) . .
C8B C7B C6B 115.7(8) . .
C1A C2A C3A 110.5(6) . .
N1A C5A C6A 118.3(7) . .
C4A C3A C2A 112.5(7) . .
C8C C7C C6C 114.5(8) . .
C12B C11B C10B 111.9(8) . .
C5A C6A C7A 95.3(8) . .
C1B C2B C3B 112.9(10) . .
C4B C3B C2B 103.7(16) . .
C16B C15B C14B 112.8(12) . .
C8A C7A C6A 90.5(13) . .

loop_
_geom_bond_atom_site_label_1
_geom_bond_atom_site_label_2
_geom_bond_distance
_geom_bond_site_symmetry_2
Mo1 N3 2.229(7) .
Mo1 N1 2.229(7) .
Mo1 N5 2.260(7) .
Mo1 S2 2.361(5) .
Mo1 S1 2.364(5) .
Mo1 S3 2.395(6) .
Mo1 Fe2 2.711(5) .
Mo1 Fe3 2.713(6) .
Mo1 Fe1 2.719(8) .
Fe1 S2 2.265(5) .
Fe1 S1 2.271(5) .
Fe1 S4 2.299(6) 2
Fe1 S4 2.436(6) .
Fe1 Fe3 2.640(5) .
Fe1 Fe2 2.650(5) .
Fe1 Fe1 2.722(8) 2
Fe2 N10 1.970(7) .
Fe2 S1 2.288(5) .
Fe2 S3 2.293(5) .
Fe2 S4 2.376(6) .
Fe2 Fe3 2.565(7) .
Fe3 N7 1.987(7) .
Fe3 S2 2.287(5) .
Fe3 S3 2.289(5) .
Fe3 S4 2.367(5) .
S4 Fe1 2.299(6) 2
N6 N5 1.342(7) .
N6 C9 1.360(8) .
N6 B1 1.550(10) .
N3 C4 1.315(9) .
N3 N4 1.347(8) .
N5 C7 1.348(8) .
N1 C1 1.303(9) .
N1 N2 1.362(8) .
N4 C6 1.369(9) .
N4 B1 1.540(10) .
N2 C3 1.355(9) .
N2 B1 1.532(10) .
N11 N12 1.164(8) .
N11 N10 1.180(8) .
C9 C8 1.375(10) .
C8 C7 1.391(9) .
N1B C13B 1.496(10) .
N1B C9B 1.503(10) .
N1B C1B 1.530(10) .
N1B C5B 1.544(10) .
C6B C5B 1.495(11) .
C6B C7B 1.522(12) .
C6 C5 1.345(11) .
C13B C14B 1.510(11) .
C3 C2 1.356(11) .
C2 C1 1.392(10) .
C5 C4 1.402(10) .
C14B C15B 1.504(14) .
C1C C2C 1.499(10) .
C1C N1C 1.521(8) .
N1C C5C 1.514(8) .
N1C C5C 1.514(8) 2_655
N1C C1C 1.521(8) 2_655
C3C C4C 1.500(12) .
C3C C2C 1.515(11) .
N1A C5A 1.500(8) 2
N1A C5A 1.500(8) .
N1A C1A 1.519(8) .
N1A C1A 1.519(8) 2
N8 N7 1.139(8) .
N8 N9 1.151(10) .
C5C C6C 1.526(10) .
C1A C2A 1.513(10) .
C9B C10B 1.521(11) .
C10B C11B 1.515(11) .
C6C C7C 1.498(11) .
C1B C2B 1.529(14) .
C7B C8B 1.475(13) .
C2A C3A 1.522(10) .
C5A C6A 1.544(12) .
C12B C11B 1.507(12) .
C3A C4A 1.506(12) .
C8C C7C 1.468(12) .
C6A C7A 1.798(15) .
C2B C3B 1.581(16) .
C3B C4B 1.387(16) .
C16B C15B 1.470(19) .
C7A C8A 1.340(15) .
